data_7710501
loop_
_publ_author_name
'Zhu, Chengfeng'
'Wang, Hongzhao'
'Mu, Yongfei'
'Zhang, Ziwei'
'Cheng, Lanjun'
'Li, Tianfu'
'Fu, Yanming'
'Wu, Xiang'
'Li, Yougui'

_publ_section_title
;
 Construction of a chiral zinc--camphorate framework for enantioselective
 separation
;
_journal_name_full 'Dalton Transactions'
_journal_paper_doi 10.1039/D2DT01221A
_journal_year 2022
_chemical_absolute_configuration rm
_chemical_formula_moiety 'C38 H45 N4 O12 Zn2, 2[C3H7NO], 2[CH4O]'
_chemical_formula_sum 'C46 H67 N6 O16 Zn2'
_chemical_formula_weight 1090.79
_space_group_crystal_system monoclinic
_space_group_IT_number 4
_space_group_name_Hall 'P 2yb'
_space_group_name_H-M_alt 'P 1 21 1'
_atom_sites_solution_hydrogens mixed
_audit_block_doi 10.5517/ccdc.csd.cc2brcyf
_audit_creation_date 2022-05-06
_audit_creation_method
;
Olex2 1.5-dev
(compiled 2022.05.04 svn.r4f934e98 for OlexSys, GUI svn.r6444)
;
_audit_update_record
;
2022-05-23 deposited with the CCDC.	2022-06-15 downloaded from the CCDC.
;
_cell_angle_alpha 90
_cell_angle_beta 98.647(5)
_cell_angle_gamma 90
_cell_formula_units_Z 2
_cell_length_a 8.1892(13)
_cell_length_b 20.317(3)
_cell_length_c 17.675(3)
_cell_measurement_reflns_used 9995
_cell_measurement_temperature 100
_cell_measurement_theta_max 23.837
_cell_measurement_theta_min 2.187
_cell_volume 2907.3(8)
_computing_cell_refinement 'SAINT V8.40B (?, 2016)'
_computing_data_reduction 'SAINT V8.40B (?, 2016)'
_computing_molecular_graphics 'Olex2 1.5-dev (Dolomanov et al., 2009)'
_computing_publication_material 'Olex2 1.5-dev (Dolomanov et al., 2009)'
_computing_structure_refinement 'SHELXL 2018/3 (Sheldrick, 2015)'
_computing_structure_solution 'ShelXS (Sheldrick, 2008)'
_diffrn_ambient_temperature 100.00
_diffrn_measured_fraction_theta_full 0.986
_diffrn_measured_fraction_theta_max 0.980
_diffrn_measurement_device_type 'Bruker APEX-II CCD'
_diffrn_measurement_method '\f and \w scans'
_diffrn_radiation_type synchrotron
_diffrn_radiation_wavelength 0.67042
_diffrn_reflns_av_R_equivalents 0.0981
_diffrn_reflns_av_unetI/netI 0.0917
_diffrn_reflns_Laue_measured_fraction_full 0.986
_diffrn_reflns_Laue_measured_fraction_max 0.980
_diffrn_reflns_limit_h_max 9
_diffrn_reflns_limit_h_min -9
_diffrn_reflns_limit_k_max 24
_diffrn_reflns_limit_k_min -24
_diffrn_reflns_limit_l_max 21
_diffrn_reflns_limit_l_min -21
_diffrn_reflns_number 30162
_diffrn_reflns_point_group_measured_fraction_full 0.967
_diffrn_reflns_point_group_measured_fraction_max 0.961
_diffrn_reflns_theta_full 23.719
_diffrn_reflns_theta_max 23.927
_diffrn_reflns_theta_min 1.099
_exptl_absorpt_coefficient_mu 0.763
_exptl_absorpt_correction_T_max 0.7450
_exptl_absorpt_correction_T_min 0.5437
_exptl_absorpt_correction_type multi-scan
_exptl_absorpt_process_details
;
SADABS-2016/2 (Bruker,2016/2) was used for absorption correction.
wR2(int) was 0.1289 before and 0.0936 after correction.
The Ratio of minimum to maximum transmission is 0.7298.
The \l/2 correction factor is Not present.
;
_exptl_crystal_colour 'clear whiteish colourless'
_exptl_crystal_colour_lustre clear
_exptl_crystal_colour_modifier whiteish
_exptl_crystal_colour_primary colourless
_exptl_crystal_density_diffrn 1.246
_exptl_crystal_description block
_exptl_crystal_F_000 1146
_exptl_crystal_size_max 0.03
_exptl_crystal_size_mid 0.02
_exptl_crystal_size_min 0.01
_refine_diff_density_max 0.893
_refine_diff_density_min -0.471
_refine_diff_density_rms 0.097
_refine_ls_abs_structure_details
;
 Refined as an inversion twin.
;
_refine_ls_abs_structure_Flack 0.38(3)
_refine_ls_extinction_method none
_refine_ls_goodness_of_fit_ref 1.066
_refine_ls_hydrogen_treatment constr
_refine_ls_matrix_type full
_refine_ls_number_parameters 478
_refine_ls_number_reflns 10347
_refine_ls_number_restraints 489
_refine_ls_restrained_S_all 1.064
_refine_ls_R_factor_all 0.1134
_refine_ls_R_factor_gt 0.0879
_refine_ls_shift/su_max 0.001
_refine_ls_shift/su_mean 0.000
_refine_ls_structure_factor_coef Fsqd
_refine_ls_weighting_details 'w=1/[\s^2^(Fo^2^)+(0.1751P)^2^] where P=(Fo^2^+2Fc^2^)/3'
_refine_ls_weighting_scheme calc
_refine_ls_wR_factor_gt 0.2480
_refine_ls_wR_factor_ref 0.2705
_reflns_Friedel_coverage 0.903
_reflns_Friedel_fraction_full 0.948
_reflns_Friedel_fraction_max 0.940
_reflns_number_gt 7428
_reflns_number_total 10347
_reflns_threshold_expression 'I > 2\s(I)'
_cod_data_source_file d2dt01221a2.cif
_cod_data_source_block sad
_cod_database_code 7710501
_shelx_shelxl_version_number 2018/3
_shelx_space_group_comment
;
The symmetry employed for this shelxl refinement is uniquely defined
by the following loop, which should always be used as a source of
symmetry information in preference to the above space-group names.
They are only intended as comments.
;
_shelx_estimated_absorpt_t_max 0.992
_shelx_estimated_absorpt_t_min 0.977
_olex2_refinement_description
;
1. Twinned data refinement
 Scales: 0.62(3)
 0.38(3)
2. Fixed Uiso
 At 1.2 times of:
  All C(H) groups, All C(H,H) groups, All N(H) groups
 At 1.5 times of:
  All C(H,H,H) groups, All O(H,H) groups
3. Rigid body (RIGU) restrains
 C27, O4, C7, Zn2, O3, C5, N1, O5, O11, O6, C8, C4, C6, C21, C25, C11, C2, C9,
 C10, C3, C22, C24, C12, C1, C23, C16, C13, O2, O1, N2, C15, C18, C17, C14, C26,
  C19, C20, O9, O7, O8, C32, C28, C31, C29, C30, C33, O10, N3, C34, C38, C35,
 C37, C36, N4, Zn1, O12
 with sigma for 1-2 distances of 0.004 and sigma for 1-3 distances of 0.004
4.a Rotating group:
 O11(H11A,H11B), O12(H12A,H12B)
4.b Ternary CH refined with riding coordinates:
 C12(H12), C2(H2A)
4.c Secondary CH2 refined with riding coordinates:
 C4(H4A,H4B), C3(H3A,H3B), C14(H14A,H14B)
4.d Aromatic/amide H refined with riding coordinates:
 N2(H2), C38(H38), C35(H35), C36(H36), C37(H37), C21(H21), C22(H22), C24(H24),
 C25(H25), N3(H3), C32(H32), C28(H28), C29(H29), C31(H31), C13(H13)
4.e Fitted hexagon refined as free rotating group:
 C38(C34,C35,C36,N4,C37), N1(C21,C22,C23,C24,C25), C32(C27,C28,C29,C30,C31)
4.f Idealised Me refined as rotating group:
 C6(H6A,H6B,H6C), C17(H17A,H17B,H17C), C9(H9A,H9B,H9C), C10(H10A,H10B,H10C),
 C18(H18A,H18B,H18C), C20(H20A,H20B,H20C)
;
_smtbx_masks_special_details
;
A solvent mask was calculated and 232 electrons were 
found in a volume of 1166\%A^3^ in 1 void per unit cell. 
This is consistent with the presence of 2[C3H7NO], 2[CH4O] per Formula Unit 
which account for 232 electrons per unit cell.
;
_smtbx_masks_void_probe_radius 1.2
_smtbx_masks_void_truncation_radius 1.2
_olex2_submission_special_instructions 'No special instructions were received'

loop_
_space_group_symop_operation_xyz
'x, y, z'
'-x, y+1/2, -z'

loop_
_atom_site_label
_atom_site_type_symbol
_atom_site_fract_x
_atom_site_fract_y
_atom_site_fract_z
_atom_site_U_iso_or_equiv
_atom_site_adp_type
_atom_site_occupancy
_atom_site_site_symmetry_order
_atom_site_calc_flag
_atom_site_refinement_flags_posn
_atom_site_refinement_flags_adp
_atom_site_refinement_flags_occupancy
_atom_site_disorder_assembly
_atom_site_disorder_group
O4 O -0.3789(7) -0.3375(4) -0.7251(4) 0.0633(18) Uani 1 1 d . . . . .
O3 O -0.2724(9) -0.4298(4) -0.7457(4) 0.0673(17) Uani 1 1 d . . . . .
C7 C -0.3276(12) -0.3924(6) -0.7011(6) 0.065(2) Uani 1 1 d . . . . .
N2 N 0.3843(10) -0.2310(5) -0.7722(6) 0.081(3) Uani 1 1 d . . . . .
H2 H 0.463470 -0.255215 -0.746905 0.097 Uiso 1 1 calc R U . . .
C38 C 1.2978(5) 0.0768(3) -0.7217(4) 0.059(2) Uani 1 1 d G . . . .
H38 H 1.199767 0.097840 -0.745414 0.071 Uiso 1 1 calc R U . . .
C34 C 1.2920(5) 0.0121(3) -0.6965(4) 0.073(3) Uani 1 1 d G . . . .
C35 C 1.4355(7) -0.0187(3) -0.6619(4) 0.091(4) Uani 1 1 d G . . . .
H35 H 1.431558 -0.062919 -0.644640 0.109 Uiso 1 1 calc R U . . .
C36 C 1.5848(5) 0.0150(4) -0.6525(4) 0.090(3) Uani 1 1 d G . . . .
H36 H 1.682856 -0.006042 -0.628786 0.108 Uiso 1 1 calc R U . . .
N4 N 1.5906(5) 0.0797(3) -0.6777(4) 0.078(2) Uani 1 1 d G . . . .
C37 C 1.4471(7) 0.1105(3) -0.7123(4) 0.062(2) Uani 1 1 d G . . . .
H37 H 1.451070 0.154718 -0.729559 0.074 Uiso 1 1 calc R U . . .
O8 O -0.7979(13) -0.3128(5) -1.2397(6) 0.105(3) Uani 1 1 d . . . . .
N1 N -0.0736(5) -0.3266(3) -0.8207(4) 0.075(2) Uani 1 1 d G . . . .
C21 C 0.0669(7) -0.3604(3) -0.7877(4) 0.088(4) Uani 1 1 d G . . . .
H21 H 0.060117 -0.405772 -0.775750 0.105 Uiso 1 1 calc R U . . .
C22 C 0.2173(5) -0.3276(3) -0.7721(4) 0.081(3) Uani 1 1 d G . . . .
H22 H 0.313282 -0.350708 -0.749553 0.097 Uiso 1 1 calc R U . . .
C23 C 0.2272(5) -0.2612(3) -0.7895(4) 0.054(2) Uani 1 1 d G . . . .
C24 C 0.0867(6) -0.2274(2) -0.8225(4) 0.075(3) Uani 1 1 d G . . . .
H24 H 0.093436 -0.182014 -0.834434 0.090 Uiso 1 1 calc R U . . .
C25 C -0.0637(5) -0.2601(3) -0.8381(4) 0.067(2) Uani 1 1 d G . . . .
H25 H -0.159732 -0.237077 -0.860631 0.080 Uiso 1 1 calc R U . . .
O7 O -0.8997(8) -0.4093(4) -1.2187(4) 0.072(2) Uani 1 1 d . . . . .
O1 O 0.0433(13) -0.4234(6) -0.4068(5) 0.111(4) Uani 1 1 d . . . . .
N3 N 1.1344(9) -0.0160(4) -0.7171(4) 0.0568(17) Uani 1 1 d . . . . .
H3 H 1.058974 0.006779 -0.746804 0.068 Uiso 1 1 calc R U . . .
O6 O -0.4258(13) -0.3045(6) -0.9204(4) 0.111(3) Uani 1 1 d . . . . .
O9 O 0.3326(10) -0.1306(5) -0.8263(6) 0.113(4) Uani 1 1 d . . . . .
C32 C 0.6516(8) -0.0931(4) -0.8002(4) 0.091(4) Uani 1 1 d G . . . .
H32 H 0.581946 -0.072962 -0.841639 0.110 Uiso 1 1 calc R U . . .
C27 C 0.5951(7) -0.1467(4) -0.7627(4) 0.079(3) Uani 1 1 d G . . . .
C28 C 0.6969(9) -0.1761(4) -0.7021(4) 0.116(6) Uani 1 1 d G . . . .
H28 H 0.658295 -0.212752 -0.676509 0.140 Uiso 1 1 calc R U . . .
C29 C 0.8553(8) -0.1519(4) -0.6790(4) 0.084(3) Uani 1 1 d G . . . .
H29 H 0.924945 -0.172003 -0.637564 0.100 Uiso 1 1 calc R U . . .
C30 C 0.9118(6) -0.0983(4) -0.7165(3) 0.066(2) Uani 1 1 d G . . . .
C31 C 0.8100(8) -0.0689(4) -0.7771(4) 0.076(3) Uani 1 1 d G . . . .
H31 H 0.848601 -0.032213 -0.802693 0.091 Uiso 1 1 calc R U . . .
O11 O -0.2044(14) -0.4462(7) -0.9147(6) 0.144(5) Uani 1 1 d . . . . .
H11A H -0.082899 -0.452122 -0.932308 0.216 Uiso 1 1 d R U . . .
H11B H -0.270551 -0.487802 -0.944117 0.216 Uiso 1 1 d R U . . .
O10 O 1.1984(10) -0.1146(5) -0.6520(5) 0.104(3) Uani 1 1 d . . . . .
O12 O 1.7339(13) 0.2129(9) -0.5876(7) 0.167(6) Uani 1 1 d . . . . .
H12A H 1.652684 0.208867 -0.550388 0.250 Uiso 1 1 d R U . . .
H12B H 1.771544 0.260421 -0.580752 0.250 Uiso 1 1 d R U . . .
C26 C 0.4291(11) -0.1651(6) -0.7914(6) 0.070(2) Uani 1 1 d . . . . .
C33 C 1.0927(12) -0.0765(6) -0.6935(8) 0.089(4) Uani 1 1 d . . . . .
C19 C -0.8515(11) -0.3546(6) -1.1983(5) 0.061(2) Uani 1 1 d . . . . .
C5 C -0.3398(13) -0.4151(6) -0.6207(6) 0.072(3) Uani 1 1 d . . . . .
C15 C -0.8485(18) -0.3371(7) -1.1130(7) 0.100(4) Uani 1 1 d . . . . .
C8 C -0.1662(12) -0.4112(6) -0.5738(5) 0.066(2) Uani 1 1 d . . . . .
C4 C -0.4430(12) -0.3695(12) -0.5760(5) 0.116(5) Uani 1 1 d . . . . .
H4A H -0.431185 -0.322953 -0.590849 0.139 Uiso 1 1 calc R U . . .
H4B H -0.561361 -0.381625 -0.586073 0.139 Uiso 1 1 calc R U . . .
C6 C -0.411(2) -0.4808(9) -0.6230(9) 0.131(6) Uani 1 1 d . . . . .
H6A H -0.463843 -0.490763 -0.675204 0.197 Uiso 1 1 calc R U . . .
H6B H -0.493801 -0.482759 -0.588267 0.197 Uiso 1 1 calc R U . . .
H6C H -0.323874 -0.513051 -0.606877 0.197 Uiso 1 1 calc R U . . .
C17 C -0.5613(14) -0.3811(12) -1.0878(6) 0.111(6) Uani 1 1 d . . . . .
H17A H -0.582664 -0.411762 -1.130935 0.167 Uiso 1 1 calc R U . . .
H17B H -0.475369 -0.399314 -1.048775 0.167 Uiso 1 1 calc R U . . .
H17C H -0.524223 -0.338811 -1.105661 0.167 Uiso 1 1 calc R U . . .
O5 O -0.5322(13) -0.4012(6) -0.8894(4) 0.115(4) Uani 1 1 d . . . . .
C12 C -0.7113(17) -0.3275(8) -0.9837(7) 0.092(3) Uani 1 1 d . . . . .
H12 H -0.811794 -0.336856 -0.959592 0.111 Uiso 1 1 calc R U . . .
C11 C -0.5597(18) -0.3485(9) -0.9264(6) 0.100(4) Uani 1 1 d . . . . .
C2 C -0.2040(13) -0.4099(7) -0.4870(6) 0.081(3) Uani 1 1 d . . . . .
H2A H -0.221127 -0.457137 -0.474376 0.097 Uiso 1 1 calc R U . . .
C9 C -0.0847(13) -0.3425(7) -0.5833(6) 0.082(4) Uani 1 1 d . . . . .
H9A H -0.077433 -0.334984 -0.637473 0.123 Uiso 1 1 calc R U . . .
H9B H 0.026372 -0.341665 -0.553571 0.123 Uiso 1 1 calc R U . . .
H9C H -0.152169 -0.307878 -0.564862 0.123 Uiso 1 1 calc R U . . .
C1 C -0.0731(17) -0.3893(10) -0.4322(6) 0.103(4) Uani 1 1 d . . . . .
O2 O -0.0851(12) -0.3356(7) -0.3977(6) 0.120(4) Uani 1 1 d . . . . .
C3 C -0.3760(13) -0.3794(8) -0.4948(5) 0.090(4) Uani 1 1 d . . . . .
H3A H -0.450300 -0.408760 -0.470956 0.108 Uiso 1 1 calc R U . . .
H3B H -0.370106 -0.336646 -0.467724 0.108 Uiso 1 1 calc R U . . .
C16 C -0.7189(16) -0.3710(9) -1.0535(6) 0.105(4) Uani 1 1 d . . . . .
C10 C -0.0408(14) -0.4618(8) -0.5899(8) 0.104(4) Uani 1 1 d . . . . .
H10A H -0.065305 -0.504082 -0.567390 0.156 Uiso 1 1 calc R U . . .
H10B H 0.070032 -0.447262 -0.567404 0.156 Uiso 1 1 calc R U . . .
H10C H -0.045725 -0.466863 -0.645319 0.156 Uiso 1 1 calc R U . . .
C18 C -0.769(2) -0.4556(10) -1.0353(9) 0.136(6) Uani 1 1 d . . . . .
H18A H -0.705649 -0.469859 -0.986512 0.204 Uiso 1 1 calc R U . . .
H18B H -0.740557 -0.483559 -1.076662 0.204 Uiso 1 1 calc R U . . .
H18C H -0.887186 -0.459374 -1.032894 0.204 Uiso 1 1 calc R U . . .
Zn1 Zn 1.80803(13) 0.13497(6) -0.66194(6) 0.0704(4) Uani 1 1 d . . . . .
Zn2 Zn -0.28912(13) -0.37352(7) -0.84227(6) 0.0775(5) Uani 1 1 d . . . . .
C20 C -1.026(2) -0.3519(14) -1.0950(8) 0.152(8) Uani 1 1 d . . . . .
H20A H -1.018966 -0.380008 -1.049498 0.229 Uiso 1 1 calc R U . . .
H20B H -1.090517 -0.374540 -1.138652 0.229 Uiso 1 1 calc R U . . .
H20C H -1.081194 -0.310495 -1.085467 0.229 Uiso 1 1 calc R U . . .
C13 C -0.715(2) -0.2616(10) -1.0033(8) 0.121(5) Uani 1 1 d . . . . .
H13 H -0.675178 -0.224721 -0.973013 0.146 Uiso 1 1 calc R U . . .
C14 C -0.809(3) -0.2635(9) -1.0945(10) 0.153(7) Uani 1 1 d . . . . .
H14A H -0.912479 -0.237298 -1.100518 0.184 Uiso 1 1 calc R U . . .
H14B H -0.736144 -0.245502 -1.129140 0.184 Uiso 1 1 calc R U . . .

loop_
_atom_site_aniso_label
_atom_site_aniso_U_11
_atom_site_aniso_U_22
_atom_site_aniso_U_33
_atom_site_aniso_U_23
_atom_site_aniso_U_13
_atom_site_aniso_U_12
O4 0.043(3) 0.087(5) 0.052(4) 0.008(3) -0.020(3) -0.006(3)
O3 0.075(4) 0.069(4) 0.052(4) 0.010(3) -0.011(3) -0.005(3)
C7 0.052(5) 0.089(6) 0.045(4) 0.001(4) -0.020(4) -0.003(4)
N2 0.042(4) 0.086(5) 0.112(8) -0.010(5) 0.004(4) -0.008(4)
C38 0.037(4) 0.094(6) 0.047(4) 0.004(5) 0.008(3) 0.006(4)
C34 0.035(4) 0.126(8) 0.058(5) 0.025(6) 0.005(4) -0.006(4)
C35 0.033(4) 0.144(10) 0.089(8) 0.007(8) -0.015(5) -0.004(5)
C36 0.045(5) 0.146(9) 0.079(7) 0.008(7) 0.008(5) 0.005(6)
N4 0.045(4) 0.133(7) 0.051(4) -0.027(5) -0.008(3) 0.003(4)
C37 0.057(5) 0.062(5) 0.062(5) -0.008(4) -0.006(4) -0.002(4)
O8 0.103(7) 0.105(7) 0.093(6) 0.023(5) -0.034(5) 0.012(5)
N1 0.046(4) 0.094(5) 0.088(6) 0.031(5) 0.019(4) -0.007(4)
C21 0.039(4) 0.145(10) 0.073(6) 0.048(8) -0.009(4) -0.018(5)
C22 0.055(5) 0.086(6) 0.090(7) 0.040(6) -0.026(5) -0.022(5)
C23 0.032(3) 0.076(5) 0.047(4) -0.005(4) -0.017(3) 0.001(3)
C24 0.042(4) 0.094(7) 0.081(7) 0.012(6) -0.014(4) 0.009(4)
C25 0.036(4) 0.100(6) 0.062(5) -0.001(5) -0.001(4) 0.001(4)
O7 0.051(4) 0.090(5) 0.066(4) -0.018(4) -0.022(3) -0.001(3)
O1 0.122(8) 0.143(8) 0.054(5) -0.012(5) -0.033(5) 0.007(6)
N3 0.045(3) 0.077(5) 0.044(4) -0.010(3) -0.007(3) 0.000(3)
O6 0.111(7) 0.161(9) 0.046(4) -0.004(5) -0.036(4) -0.007(6)
O9 0.063(5) 0.101(6) 0.158(9) 0.037(6) -0.044(5) -0.004(4)
C32 0.071(6) 0.125(9) 0.070(7) 0.037(7) -0.015(5) -0.028(6)
C27 0.060(5) 0.086(7) 0.083(7) 0.015(6) -0.016(5) -0.036(5)
C28 0.100(9) 0.126(11) 0.105(10) 0.019(8) -0.044(8) -0.055(8)
C29 0.060(6) 0.100(8) 0.089(8) 0.017(6) 0.004(5) -0.019(6)
C30 0.053(5) 0.109(7) 0.036(4) 0.010(5) 0.009(3) 0.004(4)
C31 0.069(6) 0.088(7) 0.067(6) 0.028(6) -0.003(5) -0.020(5)
O11 0.125(8) 0.223(12) 0.084(6) -0.064(7) 0.018(6) -0.111(8)
O10 0.061(4) 0.114(6) 0.126(7) 0.063(6) -0.024(4) -0.022(4)
O12 0.081(7) 0.305(18) 0.116(8) -0.052(11) 0.022(6) 0.042(9)
C26 0.040(4) 0.098(7) 0.069(6) 0.000(5) 0.005(4) 0.000(4)
C33 0.043(5) 0.080(7) 0.137(11) 0.027(7) -0.009(5) 0.004(4)
C19 0.049(4) 0.077(6) 0.049(5) -0.020(4) -0.019(4) 0.016(4)
C5 0.062(5) 0.094(7) 0.054(5) 0.006(5) -0.012(4) -0.017(5)
C15 0.096(7) 0.115(9) 0.078(6) -0.048(6) -0.019(6) 0.033(6)
C8 0.055(5) 0.108(7) 0.033(4) 0.013(5) -0.002(4) 0.002(5)
C4 0.051(5) 0.256(16) 0.037(4) 0.007(8) -0.007(4) 0.036(9)
C6 0.121(11) 0.163(10) 0.092(10) 0.061(9) -0.041(8) -0.071(10)
C17 0.072(7) 0.208(19) 0.048(6) 0.000(8) -0.009(5) 0.020(9)
O5 0.111(7) 0.185(10) 0.036(4) 0.019(5) -0.033(4) -0.016(6)
C12 0.079(7) 0.123(8) 0.071(7) -0.016(6) 0.001(5) -0.002(7)
C11 0.096(8) 0.163(12) 0.036(5) 0.003(6) -0.009(5) -0.001(7)
C2 0.061(5) 0.125(9) 0.051(5) 0.021(5) -0.013(4) -0.010(5)
C9 0.051(5) 0.139(10) 0.052(5) -0.019(6) -0.004(4) -0.044(6)
C1 0.084(7) 0.183(12) 0.032(5) 0.012(6) -0.023(5) -0.011(7)
O2 0.069(5) 0.208(11) 0.079(6) -0.012(6) -0.006(5) -0.028(6)
C3 0.066(5) 0.162(12) 0.039(4) 0.031(6) -0.003(4) 0.001(7)
C16 0.089(7) 0.160(9) 0.055(6) -0.021(7) -0.023(5) 0.026(9)
C10 0.056(6) 0.139(11) 0.107(10) 0.005(8) -0.024(6) 0.022(6)
C18 0.151(16) 0.188(12) 0.067(9) -0.003(9) 0.010(9) -0.008(12)
Zn1 0.0498(6) 0.1066(10) 0.0509(6) -0.0085(7) -0.0052(4) -0.0203(6)
Zn2 0.0521(6) 0.1302(13) 0.0458(6) 0.0000(7) -0.0066(4) -0.0210(8)
C20 0.130(10) 0.27(2) 0.055(7) -0.027(12) 0.015(7) 0.015(13)
C13 0.147(14) 0.159(10) 0.054(7) -0.005(7) 0.001(7) -0.008(11)
C14 0.21(2) 0.138(10) 0.087(9) -0.048(8) -0.040(11) 0.026(11)

loop_
_atom_type_symbol
_atom_type_description
_atom_type_scat_dispersion_real
_atom_type_scat_dispersion_imag
_atom_type_scat_source
C C 0.0029 0.0014 'International Tables Vol C Tables 4.2.6.8 and 6.1.1.4'
H H 0.0000 0.0000 'International Tables Vol C Tables 4.2.6.8 and 6.1.1.4'
N N 0.0056 0.0028 'International Tables Vol C Tables 4.2.6.8 and 6.1.1.4'
O O 0.0101 0.0054 'International Tables Vol C Tables 4.2.6.8 and 6.1.1.4'
Zn Zn 0.3356 1.3219 'International Tables Vol C Tables 4.2.6.8 and 6.1.1.4'

loop_
_geom_angle_atom_site_label_1
_geom_angle_atom_site_label_2
_geom_angle_atom_site_label_3
_geom_angle
_geom_angle_site_symmetry_1
_geom_angle_site_symmetry_3
_geom_angle_publ_flag
C7 O4 Zn2 83.7(6) . . ?
C7 O3 Zn2 101.8(6) . . ?
O4 C7 C5 121.9(11) . . ?
O4 C7 Zn2 67.8(6) . . ?
O3 C7 O4 118.3(9) . . ?
O3 C7 C5 119.8(10) . . ?
O3 C7 Zn2 50.5(5) . . ?
C5 C7 Zn2 170.2(9) . . ?
C23 N2 H2 116.4 . . ?
C23 N2 C26 127.3(8) . . ?
C26 N2 H2 116.4 . . ?
C34 C38 H38 120.0 . . ?
C34 C38 C37 120.0 . . ?
C37 C38 H38 120.0 . . ?
C38 C34 N3 112.0(5) . . ?
C35 C34 C38 120.0 . . ?
C35 C34 N3 127.7(5) . . ?
C34 C35 H35 120.0 . . ?
C34 C35 C36 120.0 . . ?
C36 C35 H35 120.0 . . ?
C35 C36 H36 120.0 . . ?
C35 C36 N4 120.0 . . ?
N4 C36 H36 120.0 . . ?
C36 N4 Zn1 122.3(4) . . ?
C37 N4 C36 120.0 . . ?
C37 N4 Zn1 117.6(4) . . ?
C38 C37 H37 120.0 . . ?
N4 C37 C38 120.0 . . ?
N4 C37 H37 120.0 . . ?
C19 O8 Zn1 100.0(7) . 2_643 ?
C21 N1 C25 120.0 . . ?
C21 N1 Zn2 119.9(3) . . ?
C25 N1 Zn2 120.1(3) . . ?
N1 C21 H21 120.0 . . ?
C22 C21 N1 120.0 . . ?
C22 C21 H21 120.0 . . ?
C21 C22 H22 120.0 . . ?
C21 C22 C23 120.0 . . ?
C23 C22 H22 120.0 . . ?
C22 C23 N2 117.0(5) . . ?
C24 C23 N2 123.0(6) . . ?
C24 C23 C22 120.0 . . ?
C23 C24 H24 120.0 . . ?
C23 C24 C25 120.0 . . ?
C25 C24 H24 120.0 . . ?
N1 C25 H25 120.0 . . ?
C24 C25 N1 120.0 . . ?
C24 C25 H25 120.0 . . ?
C1 O1 Zn1 105.3(11) . 2_744 ?
C34 N3 H3 118.3 . . ?
C33 N3 C34 123.4(8) . . ?
C33 N3 H3 118.3 . . ?
C11 O6 Zn2 87.6(8) . . ?
C27 C32 H32 120.0 . . ?
C27 C32 C31 120.0 . . ?
C31 C32 H32 120.0 . . ?
C32 C27 C28 120.0 . . ?
C32 C27 C26 113.8(6) . . ?
C28 C27 C26 126.2(6) . . ?
C27 C28 H28 120.0 . . ?
C29 C28 C27 120.0 . . ?
C29 C28 H28 120.0 . . ?
C28 C29 H29 120.0 . . ?
C30 C29 C28 120.0 . . ?
C30 C29 H29 120.0 . . ?
C29 C30 C33 118.4(6) . . ?
C31 C30 C29 120.0 . . ?
C31 C30 C33 121.4(6) . . ?
C32 C31 H31 120.0 . . ?
C30 C31 C32 120.0 . . ?
C30 C31 H31 120.0 . . ?
H11A O11 H11B 100.8 . . ?
Zn2 O11 H11A 129.6 . . ?
Zn2 O11 H11B 129.6 . . ?
H12A O12 H12B 102.6 . . ?
Zn1 O12 H12A 126.8 . . ?
Zn1 O12 H12B 130.5 . . ?
O9 C26 N2 120.5(10) . . ?
O9 C26 C27 124.5(11) . . ?
C27 C26 N2 115.0(9) . . ?
N3 C33 C30 117.1(8) . . ?
O10 C33 N3 122.3(9) . . ?
O10 C33 C30 120.6(9) . . ?
O8 C19 C15 117.4(11) . . ?
O8 C19 Zn1 51.4(6) . 2_643 ?
O7 C19 O8 125.4(10) . . ?
O7 C19 C15 117.1(12) . . ?
O7 C19 Zn1 74.0(6) . 2_643 ?
C15 C19 Zn1 167.8(9) . 2_643 ?
C7 C5 C8 107.8(8) . . ?
C7 C5 C4 114.5(11) . . ?
C8 C5 C4 103.0(8) . . ?
C6 C5 C7 109.8(10) . . ?
C6 C5 C8 113.4(10) . . ?
C6 C5 C4 108.3(14) . . ?
C19 C15 C20 106.0(10) . . ?
C19 C15 C14 113.6(14) . . ?
C16 C15 C19 118.1(10) . . ?
C16 C15 C20 109.9(15) . . ?
C16 C15 C14 100.8(12) . . ?
C14 C15 C20 108.1(16) . . ?
C5 C8 C2 102.8(8) . . ?
C5 C8 C9 111.2(9) . . ?
C9 C8 C2 103.5(9) . . ?
C10 C8 C5 117.6(10) . . ?
C10 C8 C2 115.2(9) . . ?
C10 C8 C9 105.9(9) . . ?
C5 C4 H4A 110.7 . . ?
C5 C4 H4B 110.7 . . ?
H4A C4 H4B 108.8 . . ?
C3 C4 C5 105.3(11) . . ?
C3 C4 H4A 110.7 . . ?
C3 C4 H4B 110.7 . . ?
C5 C6 H6A 109.5 . . ?
C5 C6 H6B 109.5 . . ?
C5 C6 H6C 109.5 . . ?
H6A C6 H6B 109.5 . . ?
H6A C6 H6C 109.5 . . ?
H6B C6 H6C 109.5 . . ?
H17A C17 H17B 109.5 . . ?
H17A C17 H17C 109.5 . . ?
H17B C17 H17C 109.5 . . ?
C16 C17 H17A 109.5 . . ?
C16 C17 H17B 109.5 . . ?
C16 C17 H17C 109.5 . . ?
C11 O5 Zn2 93.6(9) . . ?
C11 C12 H12 107.5 . . ?
C16 C12 H12 107.5 . . ?
C16 C12 C11 107.7(12) . . ?
C13 C12 H12 107.5 . . ?
C13 C12 C11 114.8(14) . . ?
C13 C12 C16 111.5(13) . . ?
O6 C11 C12 114.5(13) . . ?
O6 C11 Zn2 58.6(6) . . ?
O5 C11 O6 115.2(11) . . ?
O5 C11 C12 129.9(15) . . ?
O5 C11 Zn2 56.7(7) . . ?
C12 C11 Zn2 172.5(11) . . ?
C8 C2 H2A 104.5 . . ?
C1 C2 C8 115.4(10) . . ?
C1 C2 H2A 104.5 . . ?
C1 C2 C3 122.9(14) . . ?
C3 C2 C8 103.2(7) . . ?
C3 C2 H2A 104.5 . . ?
C8 C9 H9A 109.5 . . ?
C8 C9 H9B 109.5 . . ?
C8 C9 H9C 109.5 . . ?
H9A C9 H9B 109.5 . . ?
H9A C9 H9C 109.5 . . ?
H9B C9 H9C 109.5 . . ?
O1 C1 C2 124.5(17) . . ?
O1 C1 O2 115.5(11) . . ?
O1 C1 Zn1 47.8(7) . 2_744 ?
C2 C1 Zn1 171.8(14) . 2_744 ?
O2 C1 C2 119.2(15) . . ?
O2 C1 Zn1 69.0(7) . 2_744 ?
C1 O2 Zn1 82.0(8) . 2_744 ?
C4 C3 C2 110.3(9) . . ?
C4 C3 H3A 109.6 . . ?
C4 C3 H3B 109.6 . . ?
C2 C3 H3A 109.6 . . ?
C2 C3 H3B 109.6 . . ?
H3A C3 H3B 108.1 . . ?
C15 C16 C18 113.3(13) . . ?
C17 C16 C15 109.1(12) . . ?
C17 C16 C18 99.8(15) . . ?
C12 C16 C15 103.6(11) . . ?
C12 C16 C17 118.1(13) . . ?
C12 C16 C18 113.2(12) . . ?
C8 C10 H10A 109.5 . . ?
C8 C10 H10B 109.5 . . ?
C8 C10 H10C 109.5 . . ?
H10A C10 H10B 109.5 . . ?
H10A C10 H10C 109.5 . . ?
H10B C10 H10C 109.5 . . ?
C16 C18 H18A 109.5 . . ?
C16 C18 H18B 109.5 . . ?
C16 C18 H18C 109.5 . . ?
H18A C18 H18B 109.5 . . ?
H18A C18 H18C 109.5 . . ?
H18B C18 H18C 109.5 . . ?
N4 Zn1 O12 99.2(4) . . y
N4 Zn1 C19 98.9(3) . 2_653 y
N4 Zn1 O2 155.9(4) . 2_754 y
O8 Zn1 N4 104.1(3) 2_653 . y
O8 Zn1 O12 99.0(5) 2_653 . y
O8 Zn1 C19 28.6(4) 2_653 2_653 y
O8 Zn1 O2 99.1(4) 2_653 2_754 y
O1 Zn1 N4 101.1(4) 2_754 . y
O1 Zn1 O8 141.4(5) 2_754 2_653 y
O1 Zn1 O12 105.3(5) 2_754 . y
O1 Zn1 C19 118.7(4) 2_754 2_653 y
O1 Zn1 O2 55.4(5) 2_754 2_754 y
O12 Zn1 C19 127.4(5) . 2_653 y
O12 Zn1 O2 83.5(4) . 2_754 y
O2 Zn1 C19 98.2(3) 2_754 2_653 y
O3 Zn2 O4 56.1(3) . . y
O3 Zn2 O6 149.5(4) . . y
O3 Zn2 O11 97.3(4) . . y
O3 Zn2 O5 97.0(3) . . y
N1 Zn2 O4 93.8(3) . . y
N1 Zn2 O3 99.3(3) . . y
N1 Zn2 O6 99.8(4) . . y
N1 Zn2 O11 95.0(3) . . y
N1 Zn2 O5 163.2(3) . . y
O6 Zn2 O4 99.0(3) . . y
O11 Zn2 O4 153.1(4) . . y
O11 Zn2 O6 104.4(5) . . y
O5 Zn2 O4 91.6(3) . . y
O5 Zn2 O6 63.5(4) . . y
O5 Zn2 O11 87.2(4) . . y
C15 C20 H20A 109.5 . . ?
C15 C20 H20B 109.5 . . ?
C15 C20 H20C 109.5 . . ?
H20A C20 H20B 109.5 . . ?
H20A C20 H20C 109.5 . . ?
H20B C20 H20C 109.5 . . ?
C12 C13 H13 129.0 . . ?
C12 C13 C14 102.0(14) . . ?
C14 C13 H13 129.0 . . ?
C15 C14 C13 106.0(14) . . ?
C15 C14 H14A 110.5 . . ?
C15 C14 H14B 110.5 . . ?
C13 C14 H14A 110.5 . . ?
C13 C14 H14B 110.5 . . ?
H14A C14 H14B 108.7 . . ?

loop_
_geom_bond_atom_site_label_1
_geom_bond_atom_site_label_2
_geom_bond_distance
_geom_bond_site_symmetry_2
_geom_bond_publ_flag
O4 C7 1.243(12) . ?
O4 Zn2 2.413(7) . y
O3 C7 1.229(13) . ?
O3 Zn2 2.042(6) . y
C7 C5 1.511(15) . ?
C7 Zn2 2.590(10) . y
N2 H2 0.8800 . ?
N2 C23 1.417(9) . ?
N2 C26 1.443(15) . ?
C38 H38 0.9500 . ?
C38 C34 1.3900 . ?
C38 C37 1.3900 . ?
C34 C35 1.3900 . ?
C34 N3 1.409(8) . ?
C35 H35 0.9500 . ?
C35 C36 1.3900 . ?
C36 H36 0.9500 . ?
C36 N4 1.3900 . ?
N4 C37 1.3900 . ?
N4 Zn1 2.088(4) . y
C37 H37 0.9500 . ?
O8 C19 1.243(15) . ?
O8 Zn1 2.028(11) 2_643 y
N1 C21 1.3900 . ?
N1 C25 1.3900 . ?
N1 Zn2 1.992(4) . y
C21 H21 0.9500 . ?
C21 C22 1.3900 . ?
C22 H22 0.9500 . ?
C22 C23 1.3900 . ?
C23 C24 1.3900 . ?
C24 H24 0.9500 . ?
C24 C25 1.3900 . ?
C25 H25 0.9500 . ?
O7 C19 1.215(13) . ?
O1 C1 1.209(18) . ?
O1 Zn1 1.979(10) 2_744 y
N3 H3 0.8800 . ?
N3 C33 1.357(14) . ?
O6 C11 1.406(19) . ?
O6 Zn2 2.159(10) . y
O9 C26 1.161(13) . ?
C32 H32 0.9500 . ?
C32 C27 1.3900 . ?
C32 C31 1.3900 . ?
C27 C28 1.3900 . ?
C27 C26 1.427(10) . ?
C28 H28 0.9500 . ?
C28 C29 1.3900 . ?
C29 H29 0.9500 . ?
C29 C30 1.3900 . ?
C30 C31 1.3900 . ?
C30 C33 1.540(11) . ?
C31 H31 0.9500 . ?
O11 H11A 1.0928 . ?
O11 H11B 1.0919 . ?
O11 Zn2 2.138(12) . y
O10 C33 1.303(13) . ?
O12 H12A 1.0071 . ?
O12 H12B 1.0143 . ?
O12 Zn1 2.201(13) . y
C19 C15 1.545(15) . ?
C19 Zn1 2.556(10) 2_643 y
C5 C8 1.537(13) . ?
C5 C4 1.55(2) . ?
C5 C6 1.454(18) . ?
C15 C16 1.541(18) . ?
C15 C20 1.57(2) . ?
C15 C14 1.55(2) . ?
C8 C2 1.609(14) . ?
C8 C9 1.568(17) . ?
C8 C10 1.509(18) . ?
C4 H4A 0.9900 . ?
C4 H4B 0.9900 . ?
C4 C3 1.470(12) . ?
C6 H6A 0.9800 . ?
C6 H6B 0.9800 . ?
C6 H6C 0.9800 . ?
C17 H17A 0.9800 . ?
C17 H17B 0.9800 . ?
C17 H17C 0.9800 . ?
C17 C16 1.520(18) . ?
O5 C11 1.257(19) . ?
O5 Zn2 2.115(10) . y
C12 H12 1.0000 . ?
C12 C11 1.540(18) . ?
C12 C16 1.511(18) . ?
C12 C13 1.38(2) . ?
C11 Zn2 2.527(13) . y
C2 H2A 1.0000 . ?
C2 C1 1.397(15) . ?
C2 C3 1.526(16) . ?
C9 H9A 0.9800 . ?
C9 H9B 0.9800 . ?
C9 H9C 0.9800 . ?
C1 O2 1.261(19) . ?
C1 Zn1 2.576(11) 2_744 y
O2 Zn1 2.429(10) 2_744 y
C3 H3A 0.9900 . ?
C3 H3B 0.9900 . ?
C16 C18 1.81(3) . ?
C10 H10A 0.9800 . ?
C10 H10B 0.9800 . ?
C10 H10C 0.9800 . ?
C18 H18A 0.9800 . ?
C18 H18B 0.9800 . ?
C18 H18C 0.9800 . ?
C20 H20A 0.9800 . ?
C20 H20B 0.9800 . ?
C20 H20C 0.9800 . ?
C13 H13 0.9500 . ?
C13 C14 1.68(2) . ?
C14 H14A 0.9900 . ?
C14 H14B 0.9900 . ?

loop_
_geom_torsion_atom_site_label_1
_geom_torsion_atom_site_label_2
_geom_torsion_atom_site_label_3
_geom_torsion_atom_site_label_4
_geom_torsion
_geom_torsion_site_symmetry_1
_geom_torsion_site_symmetry_2
_geom_torsion_site_symmetry_3
_geom_torsion_site_symmetry_4
_geom_torsion_publ_flag
O4 C7 C5 C8 -105.4(11) . . . . ?
O4 C7 C5 C4 8.6(14) . . . . ?
O4 C7 C5 C6 130.7(12) . . . . ?
O3 C7 C5 C8 77.9(13) . . . . ?
O3 C7 C5 C4 -168.2(10) . . . . ?
O3 C7 C5 C6 -46.0(15) . . . . ?
C7 C5 C8 C2 159.9(10) . . . . ?
C7 C5 C8 C9 49.8(12) . . . . ?
C7 C5 C8 C10 -72.5(13) . . . . ?
C7 C5 C4 C3 -153.0(12) . . . . ?
N2 C23 C24 C25 179.9(7) . . . . ?
C38 C34 C35 C36 0.0 . . . . ?
C38 C34 N3 C33 -174.0(9) . . . . ?
C34 C38 C37 N4 0.0 . . . . ?
C34 C35 C36 N4 0.0 . . . . ?
C34 N3 C33 C30 175.9(8) . . . . ?
C34 N3 C33 O10 -2.7(19) . . . . ?
C35 C34 N3 C33 12.0(12) . . . . ?
C35 C36 N4 C37 0.0 . . . . ?
C35 C36 N4 Zn1 177.6(5) . . . . ?
C36 N4 C37 C38 0.0 . . . . ?
C37 C38 C34 C35 0.0 . . . . ?
C37 C38 C34 N3 -174.5(6) . . . . ?
O8 C19 C15 C16 -106.5(15) . . . . ?
O8 C19 C15 C20 129.7(15) . . . . ?
O8 C19 C15 C14 11.2(17) . . . . ?
N1 C21 C22 C23 0.0 . . . . ?
C21 N1 C25 C24 0.0 . . . . ?
C21 C22 C23 N2 -179.9(7) . . . . ?
C21 C22 C23 C24 0.0 . . . . ?
C22 C23 C24 C25 0.0 . . . . ?
C23 N2 C26 O9 -1.8(18) . . . . ?
C23 N2 C26 C27 176.7(9) . . . . ?
C23 C24 C25 N1 0.0 . . . . ?
C25 N1 C21 C22 0.0 . . . . ?
O7 C19 C15 C16 70.5(16) . . . . ?
O7 C19 C15 C20 -53.2(16) . . . . ?
O7 C19 C15 C14 -171.7(12) . . . . ?
O1 C1 O2 Zn1 11.6(12) . . . 2_744 ?
N3 C34 C35 C36 173.6(7) . . . . ?
C32 C27 C28 C29 0.0 . . . . ?
C32 C27 C26 N2 160.9(8) . . . . ?
C32 C27 C26 O9 -20.6(15) . . . . ?
C27 C32 C31 C30 0.0 . . . . ?
C27 C28 C29 C30 0.0 . . . . ?
C28 C27 C26 N2 -20.6(13) . . . . ?
C28 C27 C26 O9 157.8(11) . . . . ?
C28 C29 C30 C31 0.0 . . . . ?
C28 C29 C30 C33 -175.1(9) . . . . ?
C29 C30 C31 C32 0.0 . . . . ?
C29 C30 C33 N3 -165.0(9) . . . . ?
C29 C30 C33 O10 13.7(16) . . . . ?
C31 C32 C27 C28 0.0 . . . . ?
C31 C32 C27 C26 178.5(9) . . . . ?
C31 C30 C33 N3 20.1(15) . . . . ?
C31 C30 C33 O10 -161.3(11) . . . . ?
C26 N2 C23 C22 173.6(9) . . . . ?
C26 N2 C23 C24 -6.4(13) . . . . ?
C26 C27 C28 C29 -178.3(10) . . . . ?
C33 C30 C31 C32 174.9(9) . . . . ?
C19 C15 C16 C17 35(2) . . . . ?
C19 C15 C16 C12 161.4(13) . . . . ?
C19 C15 C16 C18 -75.5(17) . . . . ?
C19 C15 C14 C13 -150.8(13) . . . . ?
C5 C8 C2 C1 -163.9(13) . . . . ?
C5 C8 C2 C3 -27.2(13) . . . . ?
C5 C4 C3 C2 18.9(19) . . . . ?
C8 C5 C4 C3 -36.2(16) . . . . ?
C8 C2 C1 O1 -78.2(18) . . . . ?
C8 C2 C1 O2 112.9(14) . . . . ?
C8 C2 C3 C4 5.1(17) . . . . ?
C4 C5 C8 C2 38.5(13) . . . . ?
C4 C5 C8 C9 -71.7(12) . . . . ?
C4 C5 C8 C10 166.1(12) . . . . ?
C6 C5 C8 C2 -78.4(14) . . . . ?
C6 C5 C8 C9 171.5(12) . . . . ?
C6 C5 C8 C10 49.2(16) . . . . ?
C6 C5 C4 C3 84.1(14) . . . . ?
C12 C13 C14 C15 1(2) . . . . ?
C11 C12 C16 C15 -168.2(13) . . . . ?
C11 C12 C16 C17 -48(2) . . . . ?
C11 C12 C16 C18 68.6(15) . . . . ?
C11 C12 C13 C14 147.1(15) . . . . ?
C2 C1 O2 Zn1 -178.5(12) . . . 2_744 ?
C9 C8 C2 C1 -48.1(16) . . . . ?
C9 C8 C2 C3 88.6(11) . . . . ?
C1 C2 C3 C4 137.6(16) . . . . ?
C3 C2 C1 O1 154.4(13) . . . . ?
C3 C2 C1 O2 -15(2) . . . . ?
C16 C15 C14 C13 -23.4(19) . . . . ?
C16 C12 C11 O6 106.3(14) . . . . ?
C16 C12 C11 O5 -67(2) . . . . ?
C16 C12 C13 C14 24.3(19) . . . . ?
C10 C8 C2 C1 66.9(17) . . . . ?
C10 C8 C2 C3 -156.3(12) . . . . ?
Zn1 N4 C37 C38 -177.7(4) . . . . ?
Zn1 O8 C19 O7 -2.7(12) 2_643 . . . ?
Zn1 O8 C19 C15 174.1(7) 2_643 . . . ?
Zn1 O1 C1 C2 176.0(11) 2_744 . . . ?
Zn1 O1 C1 O2 -14.7(15) 2_744 . . . ?
Zn1 C19 C15 C16 -84(4) 2_643 . . . ?
Zn1 C19 C15 C20 152(3) 2_643 . . . ?
Zn1 C19 C15 C14 34(4) 2_643 . . . ?
Zn2 O4 C7 O3 -2.0(9) . . . . ?
Zn2 O4 C7 C5 -178.8(9) . . . . ?
Zn2 O3 C7 O4 2.5(10) . . . . ?
Zn2 O3 C7 C5 179.3(7) . . . . ?
Zn2 N1 C21 C22 -179.6(5) . . . . ?
Zn2 N1 C25 C24 179.6(5) . . . . ?
Zn2 O6 C11 O5 -2.4(12) . . . . ?
Zn2 O6 C11 C12 -176.6(11) . . . . ?
Zn2 O5 C11 O6 2.5(12) . . . . ?
Zn2 O5 C11 C12 175.5(14) . . . . ?
C20 C15 C16 C17 156.6(16) . . . . ?
C20 C15 C16 C12 -76.8(16) . . . . ?
C20 C15 C16 C18 46.3(16) . . . . ?
C20 C15 C14 C13 91.9(17) . . . . ?
C13 C12 C11 O6 -18.6(19) . . . . ?
C13 C12 C11 O5 168.4(15) . . . . ?
C13 C12 C16 C15 -41.4(18) . . . . ?
C13 C12 C16 C17 79.3(19) . . . . ?
C13 C12 C16 C18 -164.6(14) . . . . ?
C14 C15 C16 C17 -89.5(18) . . . . ?
C14 C15 C16 C12 37.1(17) . . . . ?
C14 C15 C16 C18 160.2(14) . . . . ?

loop_
_twin_individual_id
_twin_individual_mass_fraction_refined
1 0.62(3)
2 0.38(3)

loop_
_smtbx_masks_void_nr
_smtbx_masks_void_average_x
_smtbx_masks_void_average_y
_smtbx_masks_void_average_z
_smtbx_masks_void_volume
_smtbx_masks_void_count_electrons
_smtbx_masks_void_content
1 -0.161 -0.130 -0.247 582.6 115.8 '2 DMF,2 MeOH'
2 -0.779 0.370 0.247 582.6 115.7 '2 DMF,2 MeOH'
